data_7205874
loop_
_publ_author_name
'Xu, Yanqing'
'Xia, Peilei'
'Wang, Xiuteng'
'Wei, Wei'
'Zhang, Fanzhou'
'Hu, Changwen'

_publ_section_title
;
 Positional disorder of Cu(ii) ions in a cluster: a novel heptanuclear
 Cu(ii) core supported by 4-bromo-3,5-dimethylpyrazolate
;
_journal_issue 8
_journal_name_full CrystEngComm
_journal_page_first 2820
_journal_paper_doi 10.1039/c0ce00933d
_journal_volume 13
_journal_year 2011
_chemical_formula_moiety 'C50 H85 Br6 Cl4 Cu7 N17 O9'
_chemical_formula_sum 'C50 H85 Br6 Cl4 Cu7 N17 O9'
_chemical_formula_weight 2134.39
_chemical_name_systematic
;
?
;
_space_group_IT_number 15
_symmetry_cell_setting monoclinic
_symmetry_space_group_name_Hall '-C 2yc'
_symmetry_space_group_name_H-M 'C 1 2/c 1'
_atom_sites_solution_hydrogens geom
_atom_sites_solution_primary direct
_atom_sites_solution_secondary difmap
_audit_creation_method SHELXL-97
_cell_angle_alpha 90.00
_cell_angle_beta 106.222(2)
_cell_angle_gamma 90.00
_cell_formula_units_Z 4
_cell_length_a 23.261(4)
_cell_length_b 13.8565(19)
_cell_length_c 24.237(4)
_cell_measurement_reflns_used 5800
_cell_measurement_temperature 293(2)
_cell_measurement_theta_max 27.480
_cell_measurement_theta_min 3.0867
_cell_volume 7501(2)
_computing_cell_refinement 'CrystalClear (Rigaku, 2000) '
_computing_data_collection 'CrystalClear (Rigaku, 2000) '
_computing_data_reduction 'SHELXS-97 (Sheldrick, 1990)'
_computing_molecular_graphics 'SHELXL-97 (Sheldrick, 1997)'
_computing_publication_material 'SHELXL-97 (Sheldrick, 1997)'
_computing_structure_refinement 'SHELXL-97 (Sheldrick, 1997)'
_computing_structure_solution 'SHELXS-97 (Sheldrick, 1990)'
_diffrn_ambient_temperature 293(2)
_diffrn_measured_fraction_theta_full 0.968
_diffrn_measured_fraction_theta_max 0.968
_diffrn_measurement_device_type 'Bruker CCD area-detector'
_diffrn_measurement_method dtprofit.ref
_diffrn_radiation_monochromator graphite
_diffrn_radiation_source 'fine-focus sealed tube'
_diffrn_radiation_type MoK\a
_diffrn_radiation_wavelength 0.71073
_diffrn_reflns_av_R_equivalents 0.0465
_diffrn_reflns_av_sigmaI/netI 0.0495
_diffrn_reflns_limit_h_max 30
_diffrn_reflns_limit_h_min -30
_diffrn_reflns_limit_k_max 17
_diffrn_reflns_limit_k_min -16
_diffrn_reflns_limit_l_max 30
_diffrn_reflns_limit_l_min -28
_diffrn_reflns_number 29842
_diffrn_reflns_theta_full 27.48
_diffrn_reflns_theta_max 27.48
_diffrn_reflns_theta_min 3.01
_exptl_absorpt_coefficient_mu 5.345
_exptl_absorpt_correction_T_max 0.6170
_exptl_absorpt_correction_T_min 0.2970
_exptl_absorpt_correction_type multi-scan
_exptl_absorpt_process_details 'CrystalClear (Rigaku, 2000)'
_exptl_crystal_colour green
_exptl_crystal_density_diffrn 1.890
_exptl_crystal_density_method 'not measured'
_exptl_crystal_description rod-like
_exptl_crystal_F_000 4228
_exptl_crystal_size_max 0.30
_exptl_crystal_size_mid 0.12
_exptl_crystal_size_min 0.10
_refine_diff_density_max 2.083
_refine_diff_density_min -2.497
_refine_diff_density_rms 0.156
_refine_ls_extinction_method none
_refine_ls_goodness_of_fit_ref 1.147
_refine_ls_hydrogen_treatment constr
_refine_ls_matrix_type full
_refine_ls_number_parameters 397
_refine_ls_number_reflns 8322
_refine_ls_number_restraints 4
_refine_ls_restrained_S_all 1.147
_refine_ls_R_factor_all 0.1055
_refine_ls_R_factor_gt 0.0923
_refine_ls_shift/su_max 0.050
_refine_ls_shift/su_mean 0.003
_refine_ls_structure_factor_coef Fsqd
_refine_ls_weighting_details 'calc w=1/[\s^2^(Fo^2^)+(0.0202P)^2^+211.8803P] where P=(Fo^2^+2Fc^2^)/3'
_refine_ls_weighting_scheme calc
_refine_ls_wR_factor_gt 0.1666
_refine_ls_wR_factor_ref 0.1729
_reflns_number_gt 7225
_reflns_number_total 8322
_reflns_threshold_expression >2sigma(I)
_cod_data_source_file c0ce00933d.txt
_cod_data_source_block e:\chemte~1\cgd\def-cd~1\bo324
_cod_depositor_comments
;
The following automatic conversions were performed:
'_exptl_absorpt_correction_type' value 'Multi-scan' changed to
'multi-scan' according to
'/home/saulius/struct/CIF-dictionaries/cif_core.dic' dictionary named
'cif_core.dic' version 2.4.1 from 2010-06-29.

Automatic conversion script
Id: cif_fix_enum 1555 2011-01-17 13:19:09Z saulius 
;
_cod_original_cell_volume 7501.0(19)
_cod_original_sg_symbol_H-M C2/c
_cod_database_code 7205874

loop_
_symmetry_equiv_pos_as_xyz
'x, y, z'
'-x, y, -z+1/2'
'x+1/2, y+1/2, z'
'-x+1/2, y+1/2, -z+1/2'
'-x, -y, -z'
'x, -y, z-1/2'
'-x+1/2, -y+1/2, -z'
'x+1/2, -y+1/2, z-1/2'

loop_
_atom_site_label
_atom_site_type_symbol
_atom_site_fract_x
_atom_site_fract_y
_atom_site_fract_z
_atom_site_U_iso_or_equiv
_atom_site_adp_type
_atom_site_occupancy
_atom_site_symmetry_multiplicity
_atom_site_calc_flag
_atom_site_refinement_flags
_atom_site_disorder_assembly
_atom_site_disorder_group
Cu1 Cu 0.53177(2) 0.77309(5) 0.17752(3) 0.03283(15) Uani 1 1 d . . .
O1 O 0.5000 0.8053(4) 0.2500 0.0424(15) Uani 1 2 d S . .
O6 O 0.40582(14) 0.7000(2) 0.26826(14) 0.0311(9) Uani 1 1 d . . .
N1 N 0.47326(17) 0.8656(3) 0.13338(19) 0.0415(12) Uani 1 1 d . . .
C1 C 0.5311(3) 0.9633(6) 0.0827(3) 0.082(2) Uani 1 1 d . . .
H1A H 0.5247 1.0205 0.0594 0.123 Uiso 1 1 calc R . .
H1B H 0.5418 0.9109 0.0616 0.123 Uiso 1 1 calc R . .
H1C H 0.5629 0.9745 0.1171 0.123 Uiso 1 1 calc R . .
Br2 Br 0.16714(2) 0.63813(5) 0.05473(2) 0.04954(17) Uani 1 1 d . . .
Cu2 Cu 0.40567(2) 0.77292(5) 0.20026(2) 0.03173(15) Uani 1 1 d . . .
Cl2 Cl 0.37659(6) 0.91155(10) 0.26770(6) 0.0440(4) Uani 1 1 d . . .
O3 O 0.4856(3) 0.4618(5) 0.2392(3) 0.040(2) Uani 0.50 1 d P . .
N2 N 0.41727(17) 0.8620(3) 0.14221(19) 0.0401(12) Uani 1 1 d . . .
C2 C 0.4756(2) 0.9388(5) 0.0980(3) 0.0585(18) Uani 1 1 d . . .
Br3 Br 0.41063(3) 0.62446(6) 0.53132(3) 0.0635(2) Uani 1 1 d . . .
Cu3 Cu 0.33018(3) 0.73908(5) 0.28556(3) 0.03691(17) Uani 1 1 d . . .
Cl3 Cl 0.45652(5) 0.62403(10) 0.16635(5) 0.0354(3) Uani 1 1 d . . .
O4 O 0.25495(14) 0.7818(3) 0.30318(14) 0.0386(10) Uani 1 1 d . . .
N3 N 0.32152(17) 0.7269(3) 0.16557(17) 0.0367(11) Uani 1 1 d . . .
C3 C 0.4187(3) 0.9818(5) 0.0832(3) 0.0593(18) Uani 1 1 d . . .
Cu4 Cu 0.44806(5) 0.58064(9) 0.25453(5) 0.0328(3) Uani 0.50 1 d P . .
N4 N 0.28797(16) 0.7168(3) 0.20271(17) 0.0345(11) Uani 1 1 d . . .
C4 C 0.3841(2) 0.9328(4) 0.1114(2) 0.0425(15) Uani 1 1 d . . .
N5 N 0.37195(17) 0.7170(3) 0.36756(17) 0.0360(11) Uani 1 1 d . . .
C5 C 0.3207(2) 0.9529(5) 0.1109(3) 0.0571(18) Uani 1 1 d . . .
H5A H 0.3157 1.0209 0.1158 0.086 Uiso 1 1 calc R . .
H5B H 0.3115 0.9183 0.1416 0.086 Uiso 1 1 calc R . .
H5C H 0.2942 0.9325 0.0748 0.086 Uiso 1 1 calc R . .
N6 N 0.43234(16) 0.7313(4) 0.38375(17) 0.0389(12) Uani 1 1 d . . .
C6 C 0.3144(3) 0.6979(5) 0.0629(2) 0.057(2) Uani 1 1 d . . .
H6A H 0.3186 0.7624 0.0500 0.085 Uiso 1 1 calc R . .
H6B H 0.2879 0.6620 0.0323 0.085 Uiso 1 1 calc R . .
H6C H 0.3528 0.6671 0.0740 0.085 Uiso 1 1 calc R . .
N7 N 0.19103(19) 0.8647(4) 0.3391(2) 0.0464(14) Uani 1 1 d . . .
C7 C 0.2893(2) 0.7016(4) 0.1126(2) 0.0409(15) Uani 1 1 d . . .
C8 C 0.2322(2) 0.6773(4) 0.1158(2) 0.0395(15) Uani 1 1 d . . .
C9 C 0.2330(2) 0.6868(4) 0.1734(2) 0.0360(14) Uani 1 1 d . . .
C10 C 0.1818(2) 0.6681(5) 0.1991(2) 0.0476(17) Uani 1 1 d . . .
H10A H 0.1972 0.6418 0.2370 0.071 Uiso 1 1 calc R . .
H10B H 0.1544 0.6231 0.1754 0.071 Uiso 1 1 calc R . .
H10C H 0.1614 0.7276 0.2012 0.071 Uiso 1 1 calc R . .
C11 C 0.2918(2) 0.6617(5) 0.4129(2) 0.0480(16) Uani 1 1 d . . .
H11A H 0.2913 0.6068 0.4369 0.072 Uiso 1 1 calc R . .
H11B H 0.2682 0.6482 0.3744 0.072 Uiso 1 1 calc R . .
H11C H 0.2756 0.7167 0.4275 0.072 Uiso 1 1 calc R . .
C12 C 0.3553(2) 0.6827(4) 0.4129(2) 0.0372(14) Uani 1 1 d . . .
C13 C 0.4057(2) 0.6755(5) 0.4580(2) 0.0466(17) Uani 1 1 d . . .
C14 C 0.4546(2) 0.7068(5) 0.4391(2) 0.0446(16) Uani 1 1 d . . .
C15 C 0.5199(2) 0.7079(6) 0.4704(2) 0.062(2) Uani 1 1 d . . .
H15A H 0.5275 0.6633 0.5019 0.093 Uiso 1 1 calc R . .
H15B H 0.5313 0.7717 0.4847 0.093 Uiso 1 1 calc R . .
H15C H 0.5426 0.6895 0.4446 0.093 Uiso 1 1 calc R . .
C16 C 0.2941(2) 0.9176(4) 0.3653(2) 0.0471(16) Uani 1 1 d . . .
H16A H 0.3323 0.8965 0.3619 0.071 Uiso 1 1 calc R . .
H16B H 0.2947 0.9186 0.4051 0.071 Uiso 1 1 calc R . .
H16C H 0.2858 0.9813 0.3495 0.071 Uiso 1 1 calc R . .
C17 C 0.2463(2) 0.8496(5) 0.3331(2) 0.0441(16) Uani 1 1 d . . .
C18 C 0.1424(2) 0.7962(6) 0.3144(3) 0.065(2) Uani 1 1 d . . .
H18A H 0.1201 0.8179 0.2769 0.097 Uiso 1 1 calc R . .
H18B H 0.1162 0.7924 0.3387 0.097 Uiso 1 1 calc R . .
H18C H 0.1589 0.7336 0.3114 0.097 Uiso 1 1 calc R . .
C19 C 0.1749(3) 0.9501(5) 0.3670(3) 0.062(2) Uani 1 1 d . . .
H19A H 0.1958 1.0053 0.3584 0.093 Uiso 1 1 calc R . .
H19B H 0.1857 0.9402 0.4078 0.093 Uiso 1 1 calc R . .
H19C H 0.1325 0.9607 0.3530 0.093 Uiso 1 1 calc R . .
N9 N 0.5000 0.1648(5) 0.2500 0.061(2) Uiso 1 2 d SD . .
C25 C 0.5108(3) 0.2131(4) 0.2026(2) 0.0558(16) Uiso 1 1 d D . .
O5 O 0.5142(4) 0.3020(5) 0.2030(3) 0.052(2) Uiso 0.50 1 d PD . .
C26 C 0.5000 0.0566(7) 0.2500 0.090(4) Uiso 1 2 d SD . .
C24 C 0.5218(6) 0.1529(9) 0.1553(4) 0.060(3) Uiso 0.50 1 d PD . .
Br1 Br 0.39694(3) 1.09474(5) 0.03863(3) 0.0840(2) Uani 1 1 d . . .
O2 O 0.39579(18) 0.5007(3) 0.28113(18) 0.0545(11) Uiso 1 1 d . . .
N8 N 0.3442(2) 0.4477(4) 0.3401(2) 0.0640(15) Uiso 1 1 d . . .
C22 C 0.3405(3) 0.4078(5) 0.3970(3) 0.0557(16) Uiso 1 1 d . . .
C20 C 0.4505(3) 0.4541(5) 0.3810(3) 0.0627(18) Uiso 1 1 d . . .
C21 C 0.3935(3) 0.4705(5) 0.3302(3) 0.0624(18) Uiso 1 1 d . . .
C23 C 0.2870(3) 0.4689(6) 0.2926(3) 0.073(2) Uiso 1 1 d . . .

loop_
_atom_site_aniso_label
_atom_site_aniso_U_11
_atom_site_aniso_U_22
_atom_site_aniso_U_33
_atom_site_aniso_U_23
_atom_site_aniso_U_13
_atom_site_aniso_U_12
Cu1 0.0246(2) 0.0394(3) 0.0343(3) 0.0086(3) 0.0079(2) 0.0084(2)
O1 0.046(3) 0.038(3) 0.043(3) 0.000 0.011(2) 0.000
O6 0.0321(15) 0.0250(16) 0.0310(16) 0.0040(14) 0.0001(13) -0.0015(13)
N1 0.0224(16) 0.054(3) 0.051(2) 0.020(2) 0.0138(16) 0.0107(18)
C1 0.044(3) 0.114(5) 0.097(4) 0.069(4) 0.036(3) 0.025(3)
Br2 0.0378(3) 0.0667(4) 0.0348(3) 0.0030(3) -0.0051(2) -0.0069(3)
Cu2 0.0223(2) 0.0391(3) 0.0335(3) 0.0080(3) 0.0073(2) 0.0037(2)
Cl2 0.0439(6) 0.0305(6) 0.0569(8) -0.0025(6) 0.0132(6) 0.0011(5)
O3 0.033(4) 0.032(3) 0.049(4) -0.011(3) 0.001(3) 0.007(3)
N2 0.0229(16) 0.049(2) 0.049(2) 0.023(2) 0.0114(16) 0.0106(17)
C2 0.034(2) 0.073(4) 0.074(3) 0.046(3) 0.024(2) 0.019(3)
Br3 0.0487(3) 0.1083(6) 0.0324(3) 0.0148(3) 0.0095(2) 0.0100(4)
Cu3 0.0298(3) 0.0458(3) 0.0309(3) 0.0040(3) 0.0016(2) -0.0145(3)
Cl3 0.0248(5) 0.0431(6) 0.0349(6) -0.0026(5) 0.0031(4) 0.0000(5)
O4 0.0310(15) 0.050(2) 0.0300(17) -0.0027(16) 0.0015(14) -0.0107(16)
N3 0.0304(18) 0.045(2) 0.033(2) 0.005(2) 0.0073(16) 0.0032(18)
C3 0.041(3) 0.070(4) 0.072(4) 0.040(3) 0.023(3) 0.018(3)
Cu4 0.0285(5) 0.0309(6) 0.0378(6) 0.0019(5) 0.0072(5) -0.0004(5)
N4 0.0205(16) 0.044(2) 0.035(2) 0.0082(19) -0.0002(15) -0.0078(17)
C4 0.025(2) 0.055(3) 0.050(3) 0.012(3) 0.014(2) 0.012(2)
N5 0.0275(17) 0.044(2) 0.035(2) -0.0002(19) 0.0069(16) -0.0120(17)
C5 0.031(2) 0.066(4) 0.078(4) 0.030(3) 0.022(2) 0.018(3)
N6 0.0227(16) 0.062(3) 0.031(2) -0.011(2) 0.0060(15) -0.0138(19)
C6 0.044(3) 0.089(5) 0.034(3) 0.003(3) 0.006(2) 0.002(3)
N7 0.036(2) 0.059(3) 0.043(2) 0.000(2) 0.0095(19) 0.002(2)
C7 0.032(2) 0.053(3) 0.033(3) 0.006(2) 0.001(2) -0.001(2)
C8 0.035(2) 0.049(3) 0.028(2) 0.004(2) -0.002(2) 0.000(2)
C9 0.029(2) 0.035(3) 0.039(3) 0.007(2) 0.000(2) -0.006(2)
C10 0.030(2) 0.072(4) 0.038(3) -0.003(3) 0.005(2) -0.015(3)
C11 0.035(2) 0.068(4) 0.036(3) 0.014(3) 0.004(2) -0.021(2)
C12 0.032(2) 0.048(3) 0.032(2) 0.000(2) 0.0085(19) -0.007(2)
C13 0.035(2) 0.072(4) 0.030(3) 0.001(3) 0.004(2) 0.001(3)
C14 0.027(2) 0.078(4) 0.029(2) 0.001(3) 0.0085(19) 0.004(3)
C15 0.031(2) 0.122(6) 0.032(3) -0.007(3) 0.005(2) -0.002(3)
C16 0.038(3) 0.052(3) 0.047(3) -0.008(3) 0.006(2) -0.011(2)
C17 0.035(2) 0.059(3) 0.036(3) 0.006(3) 0.007(2) -0.013(2)
C18 0.032(3) 0.088(5) 0.072(4) -0.006(4) 0.011(3) -0.014(3)
C19 0.047(3) 0.072(4) 0.071(4) -0.010(4) 0.023(3) -0.002(3)
Br1 0.0509(3) 0.0907(4) 0.1173(5) 0.0772(4) 0.0350(3) 0.0311(3)

loop_
_atom_type_symbol
_atom_type_description
_atom_type_scat_dispersion_real
_atom_type_scat_dispersion_imag
_atom_type_scat_source
C C 0.0033 0.0016 'International Tables Vol C Tables 4.2.6.8 and 6.1.1.4'
H H 0.0000 0.0000 'International Tables Vol C Tables 4.2.6.8 and 6.1.1.4'
Br Br -0.2901 2.4595 'International Tables Vol C Tables 4.2.6.8 and 6.1.1.4'
Cl Cl 0.1484 0.1585 'International Tables Vol C Tables 4.2.6.8 and 6.1.1.4'
Cu Cu 0.3201 1.2651 'International Tables Vol C Tables 4.2.6.8 and 6.1.1.4'
N N 0.0061 0.0033 'International Tables Vol C Tables 4.2.6.8 and 6.1.1.4'
O O 0.0106 0.0060 'International Tables Vol C Tables 4.2.6.8 and 6.1.1.4'

loop_
_geom_angle_atom_site_label_1
_geom_angle_atom_site_label_2
_geom_angle_atom_site_label_3
_geom_angle
_geom_angle_site_symmetry_1
_geom_angle_site_symmetry_3
_geom_angle_publ_flag
O6 Cu1 N1 169.48(17) 2_655 . ?
O6 Cu1 N6 87.89(15) 2_655 2_655 ?
N1 Cu1 N6 98.97(18) . 2_655 ?
O6 Cu1 O1 85.27(13) 2_655 . ?
N1 Cu1 O1 88.00(17) . . ?
N6 Cu1 O1 173.01(16) 2_655 . ?
O6 Cu1 Cl3 90.57(10) 2_655 . ?
N1 Cu1 Cl3 96.62(13) . . ?
N6 Cu1 Cl3 95.72(14) 2_655 . ?
O1 Cu1 Cl3 82.95(12) . . ?
O6 Cu1 Cu2 41.16(10) 2_655 2_655 ?
N1 Cu1 Cu2 129.06(14) . 2_655 ?
N6 Cu1 Cu2 124.49(11) 2_655 2_655 ?
O1 Cu1 Cu2 49.66(3) . 2_655 ?
Cl3 Cu1 Cu2 103.27(4) . 2_655 ?
Cu1 O1 Cu1 155.9(3) 2_655 . ?
Cu1 O1 Cu2 91.58(6) 2_655 2_655 ?
Cu1 O1 Cu2 83.60(6) . 2_655 ?
Cu1 O1 Cu2 83.60(6) 2_655 . ?
Cu1 O1 Cu2 91.58(6) . . ?
Cu2 O1 Cu2 156.8(3) 2_655 . ?
Cu2 O6 Cu1 97.28(15) . 2_655 ?
Cu2 O6 Cu3 104.23(14) . . ?
Cu1 O6 Cu3 104.59(16) 2_655 . ?
Cu2 O6 Cu4 100.06(16) . . ?
Cu1 O6 Cu4 103.54(14) 2_655 . ?
Cu3 O6 Cu4 139.78(18) . . ?
C2 N1 N2 109.7(4) . . ?
C2 N1 Cu1 134.4(4) . . ?
N2 N1 Cu1 115.7(3) . . ?
C2 C1 H1A 109.5 . . ?
C2 C1 H1B 109.5 . . ?
H1A C1 H1B 109.5 . . ?
C2 C1 H1C 109.5 . . ?
H1A C1 H1C 109.5 . . ?
H1B C1 H1C 109.5 . . ?
O6 Cu2 N2 168.70(16) . . ?
O6 Cu2 N3 87.71(16) . . ?
N2 Cu2 N3 102.41(17) . . ?
O6 Cu2 O1 82.95(12) . . ?
N2 Cu2 O1 87.09(14) . . ?
N3 Cu2 O1 170.42(16) . . ?
O6 Cu2 Cl3 87.84(11) . . ?
N2 Cu2 Cl3 96.12(14) . . ?
N3 Cu2 Cl3 95.23(14) . . ?
O1 Cu2 Cl3 82.30(12) . . ?
O6 Cu2 Cl2 78.40(11) . . ?
N2 Cu2 Cl2 95.41(15) . . ?
N3 Cu2 Cl2 95.67(14) . . ?
O1 Cu2 Cl2 84.60(10) . . ?
Cl3 Cu2 Cl2 162.05(4) . . ?
O6 Cu2 Cu1 41.56(9) . 2_655 ?
N2 Cu2 Cu1 127.15(12) . 2_655 ?
N3 Cu2 Cu1 125.32(13) . 2_655 ?
O1 Cu2 Cu1 46.74(3) . 2_655 ?
Cl3 Cu2 Cu1 100.28(3) . 2_655 ?
Cl2 Cu2 Cu1 61.77(3) . 2_655 ?
O6 Cu2 Cu4 40.78(10) . . ?
N2 Cu2 Cu4 141.44(14) . . ?
N3 Cu2 Cu4 93.65(13) . . ?
O1 Cu2 Cu4 77.85(13) . . ?
Cl3 Cu2 Cu4 47.13(4) . . ?
Cl2 Cu2 Cu4 117.84(4) . . ?
Cu1 Cu2 Cu4 63.07(3) 2_655 . ?
Cu3 Cl2 Cu2 69.56(4) . . ?
O3 O3 Cu4 103.6(7) 2_655 . ?
O3 O3 Cu4 57.9(6) 2_655 2_655 ?
Cu4 O3 Cu4 72.6(2) . 2_655 ?
C4 N2 N1 108.0(4) . . ?
C4 N2 Cu2 133.9(4) . . ?
N1 N2 Cu2 117.6(3) . . ?
N1 C2 C3 106.3(5) . . ?
N1 C2 C1 122.0(5) . . ?
C3 C2 C1 131.7(6) . . ?
N5 Cu3 O6 87.40(15) . . ?
N5 Cu3 N4 162.20(18) . . ?
O6 Cu3 N4 87.79(15) . . ?
N5 Cu3 O4 92.56(16) . . ?
O6 Cu3 O4 178.57(15) . . ?
N4 Cu3 O4 92.67(15) . . ?
N5 Cu3 Cl2 101.03(13) . . ?
O6 Cu3 Cl2 77.97(10) . . ?
N4 Cu3 Cl2 94.70(13) . . ?
O4 Cu3 Cl2 100.64(12) . . ?
Cu4 Cl3 Cu4 61.39(6) . 2_655 ?
Cu4 Cl3 Cu2 75.47(5) . . ?
Cu4 Cl3 Cu2 108.77(5) 2_655 . ?
Cu4 Cl3 Cu1 109.53(5) . . ?
Cu4 Cl3 Cu1 72.55(4) 2_655 . ?
Cu2 Cl3 Cu1 72.55(4) . . ?
C17 O4 Cu3 130.1(3) . . ?
C7 N3 N4 109.7(4) . . ?
C7 N3 Cu2 134.8(4) . . ?
N4 N3 Cu2 115.5(3) . . ?
C4 C3 C2 107.8(5) . . ?
C4 C3 Br1 126.4(4) . . ?
C2 C3 Br1 125.5(5) . . ?
O2 Cu4 O3 86.3(3) . . ?
O2 Cu4 O6 92.01(18) . . ?
O3 Cu4 O6 177.3(2) . . ?
O2 Cu4 O3 92.5(2) . 2_655 ?
O3 Cu4 O3 18.5(3) . 2_655 ?
O6 Cu4 O3 164.0(2) . 2_655 ?
O2 Cu4 Cl3 135.03(14) . . ?
O3 Cu4 Cl3 83.3(2) . . ?
O6 Cu4 Cl3 96.49(11) . . ?
O3 Cu4 Cl3 91.1(2) 2_655 . ?
O2 Cu4 Cu4 139.92(14) . 2_655 ?
O3 Cu4 Cu4 59.0(2) . 2_655 ?
O6 Cu4 Cu4 123.36(10) . 2_655 ?
O3 Cu4 Cu4 48.36(18) 2_655 2_655 ?
Cl3 Cu4 Cu4 64.97(6) . 2_655 ?
O2 Cu4 Cl3 112.81(13) . 2_655 ?
O3 Cu4 Cl3 90.06(18) . 2_655 ?
O6 Cu4 Cl3 92.55(10) . 2_655 ?
O3 Cu4 Cl3 71.61(17) 2_655 2_655 ?
Cl3 Cu4 Cl3 110.82(6) . 2_655 ?
Cu4 Cu4 Cl3 53.64(5) 2_655 2_655 ?
O2 Cu4 Cu2 120.32(14) . . ?
O3 Cu4 Cu2 140.7(2) . . ?
O6 Cu4 Cu2 39.17(10) . . ?
O3 Cu4 Cu2 144.8(2) 2_655 . ?
Cl3 Cu4 Cu2 57.40(4) . . ?
Cu4 Cu4 Cu2 99.73(4) 2_655 . ?
Cl3 Cu4 Cu2 103.20(5) 2_655 . ?
C9 N4 N3 108.7(4) . . ?
C9 N4 Cu3 135.0(4) . . ?
N3 N4 Cu3 116.1(3) . . ?
N2 C4 C3 108.3(5) . . ?
N2 C4 C5 123.6(5) . . ?
C3 C4 C5 128.1(5) . . ?
C12 N5 N6 108.9(4) . . ?
C12 N5 Cu3 134.4(3) . . ?
N6 N5 Cu3 116.4(3) . . ?
C4 C5 H5A 109.5 . . ?
C4 C5 H5B 109.5 . . ?
H5A C5 H5B 109.5 . . ?
C4 C5 H5C 109.5 . . ?
H5A C5 H5C 109.5 . . ?
H5B C5 H5C 109.5 . . ?
C14 N6 N5 109.3(4) . . ?
C14 N6 Cu1 134.3(3) . 2_655 ?
N5 N6 Cu1 116.3(3) . 2_655 ?
C7 C6 H6A 109.5 . . ?
C7 C6 H6B 109.5 . . ?
H6A C6 H6B 109.5 . . ?
C7 C6 H6C 109.5 . . ?
H6A C6 H6C 109.5 . . ?
H6B C6 H6C 109.5 . . ?
C17 N7 C19 123.4(5) . . ?
C17 N7 C18 120.3(5) . . ?
C19 N7 C18 116.2(5) . . ?
N3 C7 C8 107.4(5) . . ?
N3 C7 C6 123.2(5) . . ?
C8 C7 C6 129.4(5) . . ?
C7 C8 C9 106.5(4) . . ?
C7 C8 Br2 126.7(4) . . ?
C9 C8 Br2 126.7(4) . . ?
N4 C9 C8 107.6(5) . . ?
N4 C9 C10 125.3(5) . . ?
C8 C9 C10 127.1(4) . . ?
C9 C10 H10A 109.5 . . ?
C9 C10 H10B 109.5 . . ?
H10A C10 H10B 109.5 . . ?
C9 C10 H10C 109.5 . . ?
H10A C10 H10C 109.5 . . ?
H10B C10 H10C 109.5 . . ?
C12 C11 H11A 109.5 . . ?
C12 C11 H11B 109.5 . . ?
H11A C11 H11B 109.5 . . ?
C12 C11 H11C 109.5 . . ?
H11A C11 H11C 109.5 . . ?
H11B C11 H11C 109.5 . . ?
N5 C12 C13 107.4(5) . . ?
N5 C12 C11 125.0(4) . . ?
C13 C12 C11 127.5(5) . . ?
C12 C13 C14 108.0(5) . . ?
C12 C13 Br3 126.4(5) . . ?
C14 C13 Br3 125.5(4) . . ?
N6 C14 C13 106.4(4) . . ?
N6 C14 C15 123.9(5) . . ?
C13 C14 C15 129.5(5) . . ?
C14 C15 H15A 109.5 . . ?
C14 C15 H15B 109.5 . . ?
H15A C15 H15B 109.5 . . ?
C14 C15 H15C 109.5 . . ?
H15A C15 H15C 109.5 . . ?
H15B C15 H15C 109.5 . . ?
C17 C16 H16A 109.5 . . ?
C17 C16 H16B 109.5 . . ?
H16A C16 H16B 109.5 . . ?
C17 C16 H16C 109.5 . . ?
H16A C16 H16C 109.5 . . ?
H16B C16 H16C 109.5 . . ?
O4 C17 N7 119.7(5) . . ?
O4 C17 C16 124.4(5) . . ?
N7 C17 C16 115.9(5) . . ?
N7 C18 H18A 109.5 . . ?
N7 C18 H18B 109.5 . . ?
H18A C18 H18B 109.5 . . ?
N7 C18 H18C 109.5 . . ?
H18A C18 H18C 109.5 . . ?
H18B C18 H18C 109.5 . . ?
N7 C19 H19A 109.5 . . ?
N7 C19 H19B 109.5 . . ?
H19A C19 H19B 109.5 . . ?
N7 C19 H19C 109.5 . . ?
H19A C19 H19C 109.5 . . ?
H19B C19 H19C 109.5 . . ?
C25 N9 C25 123.5(7) . 2_655 ?
C25 N9 C26 118.3(3) . . ?
C25 N9 C26 118.3(3) 2_655 . ?
O5 C25 N9 119.4(7) . . ?
O5 C25 C24 122.6(8) . . ?
N9 C25 C24 117.8(7) . . ?
C21 O2 Cu4 135.2(4) . . ?
C21 N8 C22 123.1(5) . . ?
C21 N8 C23 116.8(6) . . ?
C22 N8 C23 119.9(6) . . ?
O2 C21 N8 122.0(6) . . ?
O2 C21 C20 122.6(6) . . ?
N8 C21 C20 115.3(6) . . ?

loop_
_geom_bond_atom_site_label_1
_geom_bond_atom_site_label_2
_geom_bond_distance
_geom_bond_site_symmetry_2
_geom_bond_publ_flag
Cu1 O6 1.948(3) 2_655 ?
Cu1 N1 1.956(4) . ?
Cu1 N6 1.982(4) 2_655 ?
Cu1 O1 2.1346(13) . ?
Cu1 Cl3 2.6718(14) . ?
Cu1 Cu2 2.9128(9) 2_655 ?
O1 Cu1 2.1346(13) 2_655 ?
O1 Cu2 2.2341(12) 2_655 ?
O1 Cu2 2.2341(12) . ?
O6 Cu2 1.933(3) . ?
O6 Cu1 1.948(3) 2_655 ?
O6 Cu3 1.994(4) . ?
O6 Cu4 1.998(4) . ?
N1 C2 1.339(8) . ?
N1 N2 1.378(6) . ?
C1 C2 1.479(9) . ?
C1 H1A 0.9600 . ?
C1 H1B 0.9600 . ?
C1 H1C 0.9600 . ?
Br2 C8 1.877(5) . ?
Cu2 N2 1.946(5) . ?
Cu2 N3 2.007(4) . ?
Cu2 Cl3 2.6218(15) . ?
Cu2 Cl2 2.7272(16) . ?
Cu2 Cu1 2.9128(9) 2_655 ?
Cu2 Cu4 3.0128(14) . ?
Cl2 Cu3 2.7065(16) . ?
O3 O3 0.728(12) 2_655 ?
O3 Cu4 1.947(7) . ?
O3 Cu4 2.233(7) 2_655 ?
N2 C4 1.339(7) . ?
C2 C3 1.404(8) . ?
Br3 C13 1.887(6) . ?
Cu3 N5 1.977(4) . ?
Cu3 N4 1.998(4) . ?
Cu3 O4 2.003(4) . ?
Cl3 Cu4 2.2810(19) . ?
Cl3 Cu4 2.5665(15) 2_655 ?
O4 C17 1.238(7) . ?
N3 C7 1.339(6) . ?
N3 N4 1.353(6) . ?
C3 C4 1.373(9) . ?
C3 Br1 1.889(6) . ?
Cu4 O2 1.886(5) . ?
Cu4 O3 2.233(7) 2_655 ?
Cu4 Cu4 2.487(2) 2_655 ?
Cu4 Cl3 2.5665(15) 2_655 ?
N4 C9 1.343(6) . ?
C4 C5 1.498(7) . ?
N5 C12 1.350(7) . ?
N5 N6 1.363(5) . ?
C5 H5A 0.9600 . ?
C5 H5B 0.9600 . ?
C5 H5C 0.9600 . ?
N6 C14 1.339(6) . ?
N6 Cu1 1.982(4) 2_655 ?
C6 C7 1.480(8) . ?
C6 H6A 0.9600 . ?
C6 H6B 0.9600 . ?
C6 H6C 0.9600 . ?
N7 C17 1.350(7) . ?
N7 C19 1.463(9) . ?
N7 C18 1.470(8) . ?
C7 C8 1.393(8) . ?
C8 C9 1.398(7) . ?
C9 C10 1.512(8) . ?
C10 H10A 0.9600 . ?
C10 H10B 0.9600 . ?
C10 H10C 0.9600 . ?
C11 C12 1.504(7) . ?
C11 H11A 0.9600 . ?
C11 H11B 0.9600 . ?
C11 H11C 0.9600 . ?
C12 C13 1.366(6) . ?
C13 C14 1.407(8) . ?
C14 C15 1.497(7) . ?
C15 H15A 0.9600 . ?
C15 H15B 0.9600 . ?
C15 H15C 0.9600 . ?
C16 C17 1.499(7) . ?
C16 H16A 0.9600 . ?
C16 H16B 0.9600 . ?
C16 H16C 0.9600 . ?
C18 H18A 0.9600 . ?
C18 H18B 0.9600 . ?
C18 H18C 0.9600 . ?
C19 H19A 0.9600 . ?
C19 H19B 0.9600 . ?
C19 H19C 0.9600 . ?
N9 C25 1.411(7) . ?
N9 C25 1.411(7) 2_655 ?
N9 C26 1.500(11) . ?
C25 O5 1.235(9) . ?
C25 C24 1.497(12) . ?
O2 C21 1.275(8) . ?
N8 C21 1.275(9) . ?
N8 C22 1.511(9) . ?
N8 C23 1.526(9) . ?
C20 C21 1.553(9) . ?

loop_
_geom_torsion_atom_site_label_1
_geom_torsion_atom_site_label_2
_geom_torsion_atom_site_label_3
_geom_torsion_atom_site_label_4
_geom_torsion
_geom_torsion_site_symmetry_1
_geom_torsion_site_symmetry_2
_geom_torsion_site_symmetry_3
_geom_torsion_site_symmetry_4
_geom_torsion_publ_flag
O6 Cu1 O1 Cu1 -56.55(10) 2_655 . . 2_655 ?
N1 Cu1 O1 Cu1 131.55(13) . . . 2_655 ?
Cl3 Cu1 O1 Cu1 34.62(3) . . . 2_655 ?
Cu2 Cu1 O1 Cu1 -79.48(12) 2_655 . . 2_655 ?
O6 Cu1 O1 Cu2 22.93(14) 2_655 . . 2_655 ?
N1 Cu1 O1 Cu2 -148.97(18) . . . 2_655 ?
Cl3 Cu1 O1 Cu2 114.10(13) . . . 2_655 ?
O6 Cu1 O1 Cu2 -134.35(17) 2_655 . . . ?
N1 Cu1 O1 Cu2 53.74(18) . . . . ?
Cl3 Cu1 O1 Cu2 -43.19(13) . . . . ?
Cu2 Cu1 O1 Cu2 -157.3(3) 2_655 . . . ?
O6 Cu1 N1 C2 81.9(12) 2_655 . . . ?
N6 Cu1 N1 C2 -48.3(6) 2_655 . . . ?
O1 Cu1 N1 C2 132.1(6) . . . . ?
Cl3 Cu1 N1 C2 -145.2(6) . . . . ?
Cu2 Cu1 N1 C2 101.7(6) 2_655 . . . ?
O6 Cu1 N1 N2 -92.7(10) 2_655 . . . ?
N6 Cu1 N1 N2 137.1(4) 2_655 . . . ?
O1 Cu1 N1 N2 -42.5(4) . . . . ?
Cl3 Cu1 N1 N2 40.2(4) . . . . ?
Cu2 Cu1 N1 N2 -72.8(4) 2_655 . . . ?
Cu1 O6 Cu2 N2 -2.7(9) 2_655 . . . ?
Cu3 O6 Cu2 N2 104.4(8) . . . . ?
Cu4 O6 Cu2 N2 -107.9(8) . . . . ?
Cu1 O6 Cu2 N3 -156.51(18) 2_655 . . . ?
Cu3 O6 Cu2 N3 -49.40(18) . . . . ?
Cu4 O6 Cu2 N3 98.27(17) . . . . ?
Cu1 O6 Cu2 O1 25.66(15) 2_655 . . . ?
Cu3 O6 Cu2 O1 132.78(17) . . . . ?
Cu4 O6 Cu2 O1 -79.56(16) . . . . ?
Cu1 O6 Cu2 Cl3 108.17(12) 2_655 . . . ?
Cu3 O6 Cu2 Cl3 -144.72(12) . . . . ?
Cu4 O6 Cu2 Cl3 2.95(11) . . . . ?
Cu1 O6 Cu2 Cl2 -60.24(11) 2_655 . . . ?
Cu3 O6 Cu2 Cl2 46.87(11) . . . . ?
Cu4 O6 Cu2 Cl2 -165.46(13) . . . . ?
Cu3 O6 Cu2 Cu1 107.12(19) . . . 2_655 ?
Cu4 O6 Cu2 Cu1 -105.22(17) . . . 2_655 ?
Cu1 O6 Cu2 Cu4 105.22(17) 2_655 . . . ?
Cu3 O6 Cu2 Cu4 -147.7(2) . . . . ?
Cu1 O1 Cu2 O6 -23.23(15) 2_655 . . . ?
Cu1 O1 Cu2 O6 133.06(18) . . . . ?
Cu2 O1 Cu2 O6 55.72(10) 2_655 . . . ?
Cu1 O1 Cu2 N2 151.42(19) 2_655 . . . ?
Cu1 O1 Cu2 N2 -52.3(2) . . . . ?
Cu2 O1 Cu2 N2 -129.63(14) 2_655 . . . ?
Cu1 O1 Cu2 Cl3 -111.99(14) 2_655 . . . ?
Cu1 O1 Cu2 Cl3 44.30(13) . . . . ?
Cu2 O1 Cu2 Cl3 -33.04(3) 2_655 . . . ?
Cu1 O1 Cu2 Cl2 55.70(12) 2_655 . . . ?
Cu1 O1 Cu2 Cl2 -148.00(15) . . . . ?
Cu2 O1 Cu2 Cl2 134.65(4) 2_655 . . . ?
Cu1 O1 Cu2 Cu1 156.3(3) . . . 2_655 ?
Cu2 O1 Cu2 Cu1 78.95(13) 2_655 . . 2_655 ?
Cu1 O1 Cu2 Cu4 -64.30(12) 2_655 . . . ?
Cu1 O1 Cu2 Cu4 91.99(15) . . . . ?
Cu2 O1 Cu2 Cu4 14.65(3) 2_655 . . . ?
O6 Cu2 Cl2 Cu3 -33.80(9) . . . . ?
N2 Cu2 Cl2 Cu3 155.76(11) . . . . ?
N3 Cu2 Cl2 Cu3 52.68(13) . . . . ?
O1 Cu2 Cl2 Cu3 -117.70(10) . . . . ?
Cl3 Cu2 Cl2 Cu3 -74.45(16) . . . . ?
Cu1 Cu2 Cl2 Cu3 -74.63(3) 2_655 . . . ?
Cu4 Cu2 Cl2 Cu3 -44.49(4) . . . . ?
C2 N1 N2 C4 0.8(6) . . . . ?
Cu1 N1 N2 C4 176.7(4) . . . . ?
C2 N1 N2 Cu2 -171.8(4) . . . . ?
Cu1 N1 N2 Cu2 4.0(5) . . . . ?
O6 Cu2 N2 C4 -107.5(8) . . . . ?
N3 Cu2 N2 C4 45.7(6) . . . . ?
O1 Cu2 N2 C4 -135.7(5) . . . . ?
Cl3 Cu2 N2 C4 142.4(5) . . . . ?
Cl2 Cu2 N2 C4 -51.4(5) . . . . ?
Cu1 Cu2 N2 C4 -109.7(5) 2_655 . . . ?
Cu4 Cu2 N2 C4 158.0(4) . . . . ?
O6 Cu2 N2 N1 62.8(10) . . . . ?
N3 Cu2 N2 N1 -144.0(4) . . . . ?
O1 Cu2 N2 N1 34.6(4) . . . . ?
Cl3 Cu2 N2 N1 -47.3(4) . . . . ?
Cl2 Cu2 N2 N1 118.9(4) . . . . ?
Cu1 Cu2 N2 N1 60.6(4) 2_655 . . . ?
Cu4 Cu2 N2 N1 -31.7(5) . . . . ?
N2 N1 C2 C3 -1.0(7) . . . . ?
Cu1 N1 C2 C3 -175.8(5) . . . . ?
N2 N1 C2 C1 177.2(6) . . . . ?
Cu1 N1 C2 C1 2.4(10) . . . . ?
Cu2 O6 Cu3 N5 -149.30(18) . . . . ?
Cu1 O6 Cu3 N5 -47.70(18) 2_655 . . . ?
Cu4 O6 Cu3 N5 85.3(3) . . . . ?
Cu2 O6 Cu3 N4 47.84(17) . . . . ?
Cu1 O6 Cu3 N4 149.44(18) 2_655 . . . ?
Cu4 O6 Cu3 N4 -77.5(3) . . . . ?
Cu2 O6 Cu3 Cl2 -47.44(11) . . . . ?
Cu1 O6 Cu3 Cl2 54.16(12) 2_655 . . . ?
Cu4 O6 Cu3 Cl2 -172.8(3) . . . . ?
Cu2 Cl2 Cu3 N5 117.59(13) . . . . ?
Cu2 Cl2 Cu3 O6 32.68(9) . . . . ?
Cu2 Cl2 Cu3 N4 -54.04(12) . . . . ?
Cu2 Cl2 Cu3 O4 -147.66(9) . . . . ?
O6 Cu2 Cl3 Cu4 -2.63(10) . . . . ?
N2 Cu2 Cl3 Cu4 166.76(12) . . . . ?
N3 Cu2 Cl3 Cu4 -90.13(13) . . . . ?
O1 Cu2 Cl3 Cu4 80.55(8) . . . . ?
Cl2 Cu2 Cl3 Cu4 37.06(17) . . . . ?
Cu1 Cu2 Cl3 Cu4 37.21(4) 2_655 . . . ?
O6 Cu2 Cl3 Cu4 -55.00(10) . . . 2_655 ?
N2 Cu2 Cl3 Cu4 114.39(12) . . . 2_655 ?
N3 Cu2 Cl3 Cu4 -142.50(13) . . . 2_655 ?
O1 Cu2 Cl3 Cu4 28.18(9) . . . 2_655 ?
Cl2 Cu2 Cl3 Cu4 -15.31(18) . . . 2_655 ?
Cu1 Cu2 Cl3 Cu4 -15.16(6) 2_655 . . 2_655 ?
Cu4 Cu2 Cl3 Cu4 -52.37(6) . . . 2_655 ?
O6 Cu2 Cl3 Cu1 -118.96(9) . . . . ?
N2 Cu2 Cl3 Cu1 50.43(12) . . . . ?
N3 Cu2 Cl3 Cu1 153.54(13) . . . . ?
O1 Cu2 Cl3 Cu1 -35.78(8) . . . . ?
Cl2 Cu2 Cl3 Cu1 -79.27(16) . . . . ?
Cu1 Cu2 Cl3 Cu1 -79.12(3) 2_655 . . . ?
Cu4 Cu2 Cl3 Cu1 -116.33(5) . . . . ?
O6 Cu1 Cl3 Cu4 55.82(12) 2_655 . . . ?
N1 Cu1 Cl3 Cu4 -116.50(15) . . . . ?
N6 Cu1 Cl3 Cu4 143.75(12) 2_655 . . . ?
O1 Cu1 Cl3 Cu4 -29.34(10) . . . . ?
Cu2 Cu1 Cl3 Cu4 16.29(6) 2_655 . . . ?
O6 Cu1 Cl3 Cu4 5.93(11) 2_655 . . 2_655 ?
N1 Cu1 Cl3 Cu4 -166.39(15) . . . 2_655 ?
N6 Cu1 Cl3 Cu4 93.86(12) 2_655 . . 2_655 ?
O1 Cu1 Cl3 Cu4 -79.24(9) . . . 2_655 ?
Cu2 Cu1 Cl3 Cu4 -33.61(5) 2_655 . . 2_655 ?
O6 Cu1 Cl3 Cu2 122.83(11) 2_655 . . . ?
N1 Cu1 Cl3 Cu2 -49.48(14) . . . . ?
N6 Cu1 Cl3 Cu2 -149.23(12) 2_655 . . . ?
O1 Cu1 Cl3 Cu2 37.67(8) . . . . ?
Cu2 Cu1 Cl3 Cu2 83.30(3) 2_655 . . . ?
N5 Cu3 O4 C17 59.7(5) . . . . ?
N4 Cu3 O4 C17 -137.3(5) . . . . ?
Cl2 Cu3 O4 C17 -42.0(5) . . . . ?
O6 Cu2 N3 C7 -144.2(5) . . . . ?
N2 Cu2 N3 C7 40.9(6) . . . . ?
Cl3 Cu2 N3 C7 -56.6(5) . . . . ?
Cl2 Cu2 N3 C7 137.7(5) . . . . ?
Cu1 Cu2 N3 C7 -163.1(5) 2_655 . . . ?
Cu4 Cu2 N3 C7 -103.8(5) . . . . ?
O6 Cu2 N3 N4 34.8(4) . . . . ?
N2 Cu2 N3 N4 -140.1(4) . . . . ?
Cl3 Cu2 N3 N4 122.5(3) . . . . ?
Cl2 Cu2 N3 N4 -43.3(4) . . . . ?
Cu1 Cu2 N3 N4 15.9(4) 2_655 . . . ?
Cu4 Cu2 N3 N4 75.2(3) . . . . ?
N1 C2 C3 C4 0.9(7) . . . . ?
C1 C2 C3 C4 -177.1(7) . . . . ?
N1 C2 C3 Br1 175.1(5) . . . . ?
C1 C2 C3 Br1 -2.9(11) . . . . ?
O3 O3 Cu4 O2 -109.4(13) 2_655 . . . ?
Cu4 O3 Cu4 O2 -159.0(2) 2_655 . . . ?
Cu4 O3 Cu4 O3 -49.7(12) 2_655 . . 2_655 ?
O3 O3 Cu4 Cl3 114.4(13) 2_655 . . . ?
Cu4 O3 Cu4 Cl3 64.77(14) 2_655 . . . ?
O3 O3 Cu4 Cu4 49.7(12) 2_655 . . 2_655 ?
O3 O3 Cu4 Cl3 3.5(13) 2_655 . . 2_655 ?
Cu4 O3 Cu4 Cl3 -46.19(14) 2_655 . . 2_655 ?
O3 O3 Cu4 Cu2 114.7(12) 2_655 . . . ?
Cu4 O3 Cu4 Cu2 65.0(3) 2_655 . . . ?
Cu2 O6 Cu4 O2 -139.18(16) . . . . ?
Cu1 O6 Cu4 O2 120.74(18) 2_655 . . . ?
Cu3 O6 Cu4 O2 -12.6(3) . . . . ?
Cu2 O6 Cu4 O3 114.6(8) . . . 2_655 ?
Cu1 O6 Cu4 O3 14.5(9) 2_655 . . 2_655 ?
Cu3 O6 Cu4 O3 -118.8(8) . . . 2_655 ?
Cu2 O6 Cu4 Cl3 -3.41(12) . . . . ?
Cu1 O6 Cu4 Cl3 -103.50(13) 2_655 . . . ?
Cu3 O6 Cu4 Cl3 123.2(2) . . . . ?
Cu2 O6 Cu4 Cu4 60.81(16) . . . 2_655 ?
Cu1 O6 Cu4 Cu4 -39.3(2) 2_655 . . 2_655 ?
Cu3 O6 Cu4 Cu4 -172.59(19) . . . 2_655 ?
Cu2 O6 Cu4 Cl3 107.88(11) . . . 2_655 ?
Cu1 O6 Cu4 Cl3 7.80(14) 2_655 . . 2_655 ?
Cu3 O6 Cu4 Cl3 -125.5(2) . . . 2_655 ?
Cu1 O6 Cu4 Cu2 -100.08(19) 2_655 . . . ?
Cu3 O6 Cu4 Cu2 126.6(3) . . . . ?
Cu4 Cl3 Cu4 O2 -136.7(2) 2_655 . . . ?
Cu2 Cl3 Cu4 O2 102.0(2) . . . . ?
Cu1 Cl3 Cu4 O2 167.1(2) . . . . ?
Cu4 Cl3 Cu4 O3 -58.84(18) 2_655 . . . ?
Cu2 Cl3 Cu4 O3 179.83(18) . . . . ?
Cu1 Cl3 Cu4 O3 -115.05(18) . . . . ?
Cu4 Cl3 Cu4 O6 123.89(10) 2_655 . . . ?
Cu2 Cl3 Cu4 O6 2.56(9) . . . . ?
Cu1 Cl3 Cu4 O6 67.68(10) . . . . ?
Cu4 Cl3 Cu4 O3 -42.06(16) 2_655 . . 2_655 ?
Cu2 Cl3 Cu4 O3 -163.39(16) . . . 2_655 ?
Cu1 Cl3 Cu4 O3 -98.27(16) . . . 2_655 ?
Cu2 Cl3 Cu4 Cu4 -121.34(4) . . . 2_655 ?
Cu1 Cl3 Cu4 Cu4 -56.22(4) . . . 2_655 ?
Cu4 Cl3 Cu4 Cl3 28.66(8) 2_655 . . 2_655 ?
Cu2 Cl3 Cu4 Cl3 -92.68(6) . . . 2_655 ?
Cu1 Cl3 Cu4 Cl3 -27.56(9) . . . 2_655 ?
Cu4 Cl3 Cu4 Cu2 121.34(4) 2_655 . . . ?
Cu1 Cl3 Cu4 Cu2 65.12(5) . . . . ?
O6 Cu2 Cu4 O2 49.2(2) . . . . ?
N2 Cu2 Cu4 O2 -148.2(2) . . . . ?
N3 Cu2 Cu4 O2 -33.0(2) . . . . ?
O1 Cu2 Cu4 O2 142.48(16) . . . . ?
Cl3 Cu2 Cu4 O2 -126.79(16) . . . . ?
Cl2 Cu2 Cu4 O2 65.34(16) . . . . ?
Cu1 Cu2 Cu4 O2 95.08(16) 2_655 . . . ?
O6 Cu2 Cu4 O3 175.7(3) . . . . ?
N2 Cu2 Cu4 O3 -21.7(4) . . . . ?
N3 Cu2 Cu4 O3 93.5(3) . . . . ?
O1 Cu2 Cu4 O3 -91.0(3) . . . . ?
Cl3 Cu2 Cu4 O3 -0.3(3) . . . . ?
Cl2 Cu2 Cu4 O3 -168.1(3) . . . . ?
Cu1 Cu2 Cu4 O3 -138.4(3) 2_655 . . . ?
N2 Cu2 Cu4 O6 162.6(2) . . . . ?
N3 Cu2 Cu4 O6 -82.23(19) . . . . ?
O1 Cu2 Cu4 O6 93.29(14) . . . . ?
Cl3 Cu2 Cu4 O6 -175.98(15) . . . . ?
Cl2 Cu2 Cu4 O6 16.15(14) . . . . ?
Cu1 Cu2 Cu4 O6 45.89(14) 2_655 . . . ?
O6 Cu2 Cu4 O3 -154.3(3) . . . 2_655 ?
N2 Cu2 Cu4 O3 8.3(4) . . . 2_655 ?
N3 Cu2 Cu4 O3 123.5(3) . . . 2_655 ?
O1 Cu2 Cu4 O3 -61.0(3) . . . 2_655 ?
Cl3 Cu2 Cu4 O3 29.8(3) . . . 2_655 ?
Cl2 Cu2 Cu4 O3 -138.1(3) . . . 2_655 ?
Cu1 Cu2 Cu4 O3 -108.4(3) 2_655 . . 2_655 ?
O6 Cu2 Cu4 Cl3 175.98(15) . . . . ?
N2 Cu2 Cu4 Cl3 -21.4(2) . . . . ?
N3 Cu2 Cu4 Cl3 93.75(13) . . . . ?
O1 Cu2 Cu4 Cl3 -90.73(5) . . . . ?
Cl2 Cu2 Cu4 Cl3 -167.88(5) . . . . ?
Cu1 Cu2 Cu4 Cl3 -138.13(5) 2_655 . . . ?
O6 Cu2 Cu4 Cu4 -132.28(15) . . . 2_655 ?
N2 Cu2 Cu4 Cu4 30.3(2) . . . 2_655 ?
N3 Cu2 Cu4 Cu4 145.49(14) . . . 2_655 ?
O1 Cu2 Cu4 Cu4 -38.99(6) . . . 2_655 ?
Cl3 Cu2 Cu4 Cu4 51.74(6) . . . 2_655 ?
Cl2 Cu2 Cu4 Cu4 -116.13(6) . . . 2_655 ?
Cu1 Cu2 Cu4 Cu4 -86.39(5) 2_655 . . 2_655 ?
O6 Cu2 Cu4 Cl3 -77.56(14) . . . 2_655 ?
N2 Cu2 Cu4 Cl3 85.0(2) . . . 2_655 ?
N3 Cu2 Cu4 Cl3 -159.79(14) . . . 2_655 ?
O1 Cu2 Cu4 Cl3 15.73(6) . . . 2_655 ?
Cl3 Cu2 Cu4 Cl3 106.46(6) . . . 2_655 ?
Cl2 Cu2 Cu4 Cl3 -61.42(7) . . . 2_655 ?
Cu1 Cu2 Cu4 Cl3 -31.67(4) 2_655 . . 2_655 ?
C7 N3 N4 C9 -1.4(6) . . . . ?
Cu2 N3 N4 C9 179.3(3) . . . . ?
C7 N3 N4 Cu3 174.5(4) . . . . ?
Cu2 N3 N4 Cu3 -4.8(5) . . . . ?
N5 Cu3 N4 C9 73.4(8) . . . . ?
O6 Cu3 N4 C9 147.8(5) . . . . ?
O4 Cu3 N4 C9 -33.6(5) . . . . ?
Cl2 Cu3 N4 C9 -134.5(5) . . . . ?
N5 Cu3 N4 N3 -101.1(6) . . . . ?
O6 Cu3 N4 N3 -26.8(4) . . . . ?
O4 Cu3 N4 N3 151.9(4) . . . . ?
Cl2 Cu3 N4 N3 51.0(4) . . . . ?
N1 N2 C4 C3 -0.3(6) . . . . ?
Cu2 N2 C4 C3 170.7(4) . . . . ?
N1 N2 C4 C5 -178.9(5) . . . . ?
Cu2 N2 C4 C5 -7.9(9) . . . . ?
C2 C3 C4 N2 -0.4(7) . . . . ?
Br1 C3 C4 N2 -174.5(5) . . . . ?
C2 C3 C4 C5 178.2(6) . . . . ?
Br1 C3 C4 C5 4.0(10) . . . . ?
O6 Cu3 N5 C12 -144.2(5) . . . . ?
N4 Cu3 N5 C12 -69.7(8) . . . . ?
O4 Cu3 N5 C12 37.2(5) . . . . ?
Cl2 Cu3 N5 C12 138.6(5) . . . . ?
O6 Cu3 N5 N6 29.6(4) . . . . ?
N4 Cu3 N5 N6 104.0(6) . . . . ?
O4 Cu3 N5 N6 -149.0(4) . . . . ?
Cl2 Cu3 N5 N6 -47.6(4) . . . . ?
C12 N5 N6 C14 -0.2(6) . . . . ?
Cu3 N5 N6 C14 -175.5(4) . . . . ?
C12 N5 N6 Cu1 175.8(4) . . . 2_655 ?
Cu3 N5 N6 Cu1 0.5(5) . . . 2_655 ?
N4 N3 C7 C8 2.0(6) . . . . ?
Cu2 N3 C7 C8 -179.0(4) . . . . ?
N4 N3 C7 C6 -175.6(5) . . . . ?
Cu2 N3 C7 C6 3.5(9) . . . . ?
N3 C7 C8 C9 -1.7(6) . . . . ?
C6 C7 C8 C9 175.6(6) . . . . ?
N3 C7 C8 Br2 178.9(4) . . . . ?
C6 C7 C8 Br2 -3.8(10) . . . . ?
N3 N4 C9 C8 0.3(6) . . . . ?
Cu3 N4 C9 C8 -174.5(4) . . . . ?
N3 N4 C9 C10 -179.2(5) . . . . ?
Cu3 N4 C9 C10 6.0(8) . . . . ?
C7 C8 C9 N4 0.9(6) . . . . ?
Br2 C8 C9 N4 -179.8(4) . . . . ?
C7 C8 C9 C10 -179.7(5) . . . . ?
Br2 C8 C9 C10 -0.3(9) . . . . ?
N6 N5 C12 C13 0.1(6) . . . . ?
Cu3 N5 C12 C13 174.1(4) . . . . ?
N6 N5 C12 C11 177.3(5) . . . . ?
Cu3 N5 C12 C11 -8.6(9) . . . . ?
N5 C12 C13 C14 0.1(7) . . . . ?
C11 C12 C13 C14 -177.1(6) . . . . ?
N5 C12 C13 Br3 -175.9(4) . . . . ?
C11 C12 C13 Br3 6.9(10) . . . . ?
N5 N6 C14 C13 0.3(7) . . . . ?
Cu1 N6 C14 C13 -174.7(5) 2_655 . . . ?
N5 N6 C14 C15 176.4(6) . . . . ?
Cu1 N6 C14 C15 1.4(10) 2_655 . . . ?
C12 C13 C14 N6 -0.2(7) . . . . ?
Br3 C13 C14 N6 175.9(5) . . . . ?
C12 C13 C14 C15 -176.0(7) . . . . ?
Br3 C13 C14 C15 0.1(11) . . . . ?
Cu3 O4 C17 N7 -179.8(4) . . . . ?
Cu3 O4 C17 C16 -1.1(8) . . . . ?
C19 N7 C17 O4 -171.5(5) . . . . ?
C18 N7 C17 O4 5.3(8) . . . . ?
C19 N7 C17 C16 9.7(8) . . . . ?
C18 N7 C17 C16 -173.5(5) . . . . ?
C25 N9 C25 O5 3.9(5) 2_655 . . . ?
C26 N9 C25 O5 -176.1(5) . . . . ?
C25 N9 C25 C24 179.8(7) 2_655 . . . ?
C26 N9 C25 C24 -0.2(7) . . . . ?
O3 Cu4 O2 C21 96.9(7) . . . . ?
O6 Cu4 O2 C21 -85.2(6) . . . . ?
O3 Cu4 O2 C21 79.5(7) 2_655 . . . ?
Cl3 Cu4 O2 C21 173.5(6) . . . . ?
Cu4 Cu4 O2 C21 68.5(7) 2_655 . . . ?
Cl3 Cu4 O2 C21 8.4(7) 2_655 . . . ?
Cu2 Cu4 O2 C21 -113.8(6) . . . . ?
Cu4 O2 C21 N8 153.1(5) . . . . ?
Cu4 O2 C21 C20 -29.9(11) . . . . ?
C22 N8 C21 O2 177.4(6) . . . . ?
C23 N8 C21 O2 -6.8(11) . . . . ?
C22 N8 C21 C20 0.2(10) . . . . ?
C23 N8 C21 C20 176.0(6) . . . . ?
